data_7718056
loop_
_publ_author_name
'Alrais, Lujain'
'Dutta, Indranil'
'Hengne, Amol'
'Chakraborty, Priyanka'
'Abou-Hamad, Edy'
'Xi, Shibo'
'Rahman, Mohammad Misbahur'
'Zhang, Jia'
'Chen, Benjamin W. J.'
'Basset, Jean-Marie'
'Huang, Kuo-Wei'

_publ_section_title
;
 A picolinamide iridium catalyst immobilized on an aluminum-hydride anchor
 for the selective dehydrogenation of neat formic acid.
;
_journal_issue 12
_journal_name_full 'Dalton transactions (Cambridge, England : 2003)'
_journal_page_first 5119
_journal_page_last 5127
_journal_paper_doi 10.1039/d4dt03521f
_journal_volume 54
_journal_year 2025
_chemical_formula_moiety '2(C20 H31 Cl Ir N4 O), C H2 Cl2, 2(F6 P)'
_chemical_formula_sum 'C41 H64 Cl4 F12 Ir2 N8 O2 P2'
_chemical_formula_weight 1517.14
_space_group_crystal_system monoclinic
_space_group_IT_number 14
_space_group_name_Hall '-P 2yn'
_space_group_name_H-M_alt 'P 1 21/n 1'
_atom_sites_solution_hydrogens geom
_atom_sites_solution_primary dual
_audit_creation_date 2024-06-11
_audit_creation_method
;
Olex2 1.2
(compiled 2018.05.29 svn.r3508 for OlexSys, GUI svn.r5506)
;
_audit_update_record
;
2024-12-22 deposited with the CCDC.	2025-02-14 downloaded from the CCDC.
;
_cell_angle_alpha 90
_cell_angle_beta 94.759(3)
_cell_angle_gamma 90
_cell_formula_units_Z 4
_cell_length_a 14.0034(11)
_cell_length_b 12.3704(9)
_cell_length_c 30.741(2)
_cell_measurement_reflns_used 9893
_cell_measurement_temperature 120(2)
_cell_measurement_theta_max 36.41
_cell_measurement_theta_min 2.20
_cell_volume 5306.8(7)
_computing_cell_refinement 'Bruker SAINT'
_computing_data_collection 'Bruker APEX2'
_computing_data_reduction 'Bruker SAINT'
_computing_molecular_graphics 'Olex2 (Dolomanov et al., 2009)'
_computing_publication_material 'Olex2 (Dolomanov et al., 2009)'
_computing_structure_refinement 'ShelXL (Sheldrick, 2015)'
_computing_structure_solution 'ShelXT (Sheldrick, 2015)'
_diffrn_ambient_temperature 120.01
_diffrn_measured_fraction_theta_full 0.985
_diffrn_measured_fraction_theta_max 0.856
_diffrn_measurement_device_type 'Bruker APEX-II CCD'
_diffrn_measurement_method '\f and \w scans'
_diffrn_radiation_type MoK\a
_diffrn_radiation_wavelength 0.71073
_diffrn_reflns_av_R_equivalents 0.0596
_diffrn_reflns_av_unetI/netI 0.0940
_diffrn_reflns_Laue_measured_fraction_full 0.985
_diffrn_reflns_Laue_measured_fraction_max 0.856
_diffrn_reflns_limit_h_max 23
_diffrn_reflns_limit_h_min -22
_diffrn_reflns_limit_k_max 21
_diffrn_reflns_limit_k_min -21
_diffrn_reflns_limit_l_max 49
_diffrn_reflns_limit_l_min -51
_diffrn_reflns_number 61501
_diffrn_reflns_point_group_measured_fraction_full 0.985
_diffrn_reflns_point_group_measured_fraction_max 0.856
_diffrn_reflns_theta_full 25.242
_diffrn_reflns_theta_max 38.449
_diffrn_reflns_theta_min 2.116
_diffrn_standards_number 0
_exptl_absorpt_coefficient_mu 5.358
_exptl_absorpt_correction_T_max 0.7476
_exptl_absorpt_correction_T_min 0.3341
_exptl_absorpt_correction_type multi-scan
_exptl_absorpt_process_details Sadabs
_exptl_crystal_colour 'clear light red'
_exptl_crystal_colour_lustre clear
_exptl_crystal_colour_modifier light
_exptl_crystal_colour_primary red
_exptl_crystal_density_diffrn 1.899
_exptl_crystal_description block
_exptl_crystal_F_000 2968
_exptl_crystal_size_max 0.22
_exptl_crystal_size_mid 0.2
_exptl_crystal_size_min 0.18
_refine_diff_density_max 9.259
_refine_diff_density_min -6.423
_refine_diff_density_rms 0.356
_refine_ls_extinction_method none
_refine_ls_goodness_of_fit_ref 1.665
_refine_ls_hydrogen_treatment constr
_refine_ls_matrix_type full
_refine_ls_number_parameters 656
_refine_ls_number_reflns 25497
_refine_ls_number_restraints 0
_refine_ls_restrained_S_all 1.665
_refine_ls_R_factor_all 0.1501
_refine_ls_R_factor_gt 0.1065
_refine_ls_shift/su_max 0.001
_refine_ls_shift/su_mean 0.000
_refine_ls_structure_factor_coef Fsqd
_refine_ls_weighting_details 'w=1/[\s^2^(Fo^2^)+(0.1000P)^2^] where P=(Fo^2^+2Fc^2^)/3'
_refine_ls_weighting_scheme calc
_refine_ls_wR_factor_gt 0.2784
_refine_ls_wR_factor_ref 0.2938
_reflns_Friedel_coverage 0.000
_reflns_number_gt 17524
_reflns_number_total 25497
_reflns_threshold_expression 'I > 2\s(I)'
_cod_data_source_file d4dt03521f2.cif
_cod_data_source_block Ir
_cod_depositor_comments 'Adding full bibliography for 7718056.cif.'
_cod_original_cell_volume 5306.9(7)
_cod_database_code 7718056
_shelx_shelxl_version_number 2016/6
_shelx_space_group_comment
;
The symmetry employed for this shelxl refinement is uniquely defined
by the following loop, which should always be used as a source of
symmetry information in preference to the above space-group names.
They are only intended as comments.
;
_shelx_estimated_absorpt_t_max 0.446
_shelx_estimated_absorpt_t_min 0.385
_olex2_refinement_description
;
1. Fixed Uiso
 At 1.2 times of:
  All C(H) groups, All C(H,H) groups, All N(H,H,H) groups
 At 1.5 times of:
  All C(H,H,H) groups
2.a Secondary CH2 refined with riding coordinates:
 C9(H9A,H9B), C10(H10A,H10B), C29(H29A,H29B), C30(H30A,H30B), C40(H40A,H40B)
2.b Aromatic/amide H refined with riding coordinates:
 C1(H1), C2(H2), C4(H4), C21(H21), C22(H22), C24(H24)
2.c Idealised Me refined as rotating group:
 C6(H6A,H6B,H6C), C7(H7A,H7B,H7C), C16(H16A,H16B,H16C), C17(H17A,H17B,H17C),
 C18(H18A,H18B,H18C), C19(H19A,H19B,H19C), C20(H20A,H20B,H20C), N4(H4A,H4B,H4C),
  C01P(H01A,H01B,H01C), C26(H26A,H26B,H26C), C27(H27A,H27B,H27C), C36(H36A,H36B,
 H36C), C37(H37A,H37B,H37C), C38(H38A,H38B,H38C), C39(H39A,H39B,H39C), N8(H8A,
 H8B,H8C)
;
_olex2_submission_special_instructions 'No special instructions were received'

loop_
_space_group_symop_operation_xyz
'x, y, z'
'-x+1/2, y+1/2, -z+1/2'
'-x, -y, -z'
'x-1/2, -y-1/2, z-1/2'

loop_
_atom_site_label
_atom_site_type_symbol
_atom_site_fract_x
_atom_site_fract_y
_atom_site_fract_z
_atom_site_U_iso_or_equiv
_atom_site_adp_type
_atom_site_occupancy
_atom_site_site_symmetry_order
_atom_site_calc_flag
_atom_site_refinement_flags_posn
_atom_site_refinement_flags_adp
_atom_site_refinement_flags_occupancy
_atom_site_disorder_assembly
_atom_site_disorder_group
C1 C 0.5018(7) 0.3060(8) 0.4092(4) 0.029(2) Uani 1 1 d . . . . .
H1 H 0.487530 0.266719 0.434439 0.034 Uiso 1 1 calc R . . . .
C2 C 0.4254(7) 0.3494(8) 0.3843(4) 0.028(2) Uani 1 1 d . . . . .
H2 H 0.361824 0.341517 0.392417 0.033 Uiso 1 1 calc R . . . .
C3 C 0.4447(6) 0.4061(8) 0.3461(3) 0.0229(17) Uani 1 1 d . . . . .
C4 C 0.5420(7) 0.4109(8) 0.3357(3) 0.0238(18) Uani 1 1 d . . . . .
H4 H 0.558305 0.444679 0.309541 0.029 Uiso 1 1 calc R . . . .
C5 C 0.6119(6) 0.3656(7) 0.3642(3) 0.0215(17) Uani 1 1 d . . . . .
C6 C 0.3880(8) 0.5127(13) 0.2810(4) 0.043(3) Uani 1 1 d . . . . .
H6A H 0.376680 0.589342 0.286786 0.065 Uiso 1 1 calc GR . . . .
H6B H 0.343391 0.488269 0.256762 0.065 Uiso 1 1 calc GR . . . .
H6C H 0.453988 0.502812 0.273398 0.065 Uiso 1 1 calc GR . . . .
C7 C 0.2761(8) 0.4476(11) 0.3331(4) 0.039(3) Uani 1 1 d . . . . .
H7A H 0.254383 0.372573 0.334921 0.058 Uiso 1 1 calc GR . . . .
H7B H 0.233691 0.486763 0.311548 0.058 Uiso 1 1 calc GR . . . .
H7C H 0.274564 0.482292 0.361699 0.058 Uiso 1 1 calc GR . . . .
C8 C 0.7153(6) 0.3711(7) 0.3566(3) 0.0200(16) Uani 1 1 d . . . . .
C9 C 0.8742(6) 0.3327(8) 0.3849(3) 0.0240(18) Uani 1 1 d . . . . .
H9A H 0.908311 0.355521 0.412929 0.029 Uiso 1 1 calc R . . . .
H9B H 0.887343 0.386968 0.362528 0.029 Uiso 1 1 calc R . . . .
C10 C 0.9124(7) 0.2236(8) 0.3719(3) 0.0238(18) Uani 1 1 d . . . . .
H10A H 0.982746 0.227908 0.370634 0.029 Uiso 1 1 calc R . . . .
H10B H 0.898877 0.168744 0.393978 0.029 Uiso 1 1 calc R . . . .
C11 C 0.7868(7) 0.3182(8) 0.4964(3) 0.0251(18) Uani 1 1 d . . . . .
C12 C 0.8149(7) 0.2067(9) 0.4917(3) 0.0267(19) Uani 1 1 d . . . . .
C13 C 0.7296(7) 0.1413(9) 0.4963(3) 0.029(2) Uani 1 1 d . . . . .
C14 C 0.6514(8) 0.2157(9) 0.5012(4) 0.030(2) Uani 1 1 d . . . . .
C15 C 0.6872(8) 0.3251(9) 0.5005(4) 0.028(2) Uani 1 1 d . . . . .
C16 C 0.8538(9) 0.4145(10) 0.4980(4) 0.036(3) Uani 1 1 d . . . . .
H16A H 0.908740 0.398328 0.481366 0.054 Uiso 1 1 calc GR . . . .
H16B H 0.876325 0.429748 0.528449 0.054 Uiso 1 1 calc GR . . . .
H16C H 0.819616 0.477649 0.485370 0.054 Uiso 1 1 calc GR . . . .
C17 C 0.9144(8) 0.1652(11) 0.4885(4) 0.035(2) Uani 1 1 d . . . . .
H17A H 0.911662 0.089415 0.479161 0.052 Uiso 1 1 calc GR . . . .
H17B H 0.950747 0.170695 0.517046 0.052 Uiso 1 1 calc GR . . . .
H17C H 0.946048 0.208281 0.467101 0.052 Uiso 1 1 calc GR . . . .
C18 C 0.7215(8) 0.0214(9) 0.4956(4) 0.032(2) Uani 1 1 d . . . . .
H18A H 0.656209 0.000593 0.484997 0.049 Uiso 1 1 calc GR . . . .
H18B H 0.736135 -0.006834 0.525229 0.049 Uiso 1 1 calc GR . . . .
H18C H 0.766998 -0.008613 0.476263 0.049 Uiso 1 1 calc GR . . . .
C19 C 0.5531(8) 0.1786(11) 0.5104(5) 0.041(3) Uani 1 1 d . . . . .
H19A H 0.509017 0.240295 0.508348 0.061 Uiso 1 1 calc GR . . . .
H19B H 0.555381 0.147853 0.539820 0.061 Uiso 1 1 calc GR . . . .
H19C H 0.530726 0.123577 0.488995 0.061 Uiso 1 1 calc GR . . . .
C20 C 0.6307(10) 0.4247(10) 0.5069(4) 0.039(3) Uani 1 1 d . . . . .
H20A H 0.666918 0.487913 0.498244 0.059 Uiso 1 1 calc GR . . . .
H20B H 0.618351 0.431103 0.537656 0.059 Uiso 1 1 calc GR . . . .
H20C H 0.569692 0.420794 0.488861 0.059 Uiso 1 1 calc GR . . . .
Cl1 Cl 0.69639(16) 0.09876(18) 0.38849(8) 0.0237(4) Uani 1 1 d . . . . .
Ir2 Ir 0.70839(3) 0.24941(3) 0.43929(2) 0.02133(9) Uani 1 1 d . . . . .
N1 N 0.5942(5) 0.3133(6) 0.4017(3) 0.0223(16) Uani 1 1 d . . . . .
N2 N 0.3729(6) 0.4495(8) 0.3200(3) 0.0305(19) Uani 1 1 d . . . . .
N3 N 0.7724(5) 0.3296(7) 0.3896(3) 0.0222(15) Uani 1 1 d . . . . .
N4 N 0.8667(6) 0.1904(6) 0.3283(3) 0.0264(17) Uani 1 1 d . . . . .
H4A H 0.875644 0.243099 0.308429 0.032 Uiso 1 1 calc GR . . . .
H4B H 0.802844 0.180060 0.330194 0.032 Uiso 1 1 calc GR . . . .
H4C H 0.893784 0.127776 0.319854 0.032 Uiso 1 1 calc GR . . . .
O1 O 0.7425(5) 0.4129(6) 0.3220(3) 0.0282(15) Uani 1 1 d . . . . .
C01P C 0.4288(10) 0.4626(10) 0.0952(4) 0.037(3) Uani 1 1 d . . . . .
H01A H 0.403149 0.491512 0.121486 0.056 Uiso 1 1 calc GR . . . .
H01B H 0.378101 0.461763 0.071169 0.056 Uiso 1 1 calc GR . . . .
H01C H 0.481762 0.508247 0.087159 0.056 Uiso 1 1 calc GR . . . .
C21 C 0.3769(7) 0.2398(7) 0.2310(3) 0.0219(17) Uani 1 1 d . . . . .
H21 H 0.332408 0.274384 0.210492 0.026 Uiso 1 1 calc R . . . .
C22 C 0.3435(7) 0.1955(8) 0.2674(4) 0.0249(19) Uani 1 1 d . . . . .
H22 H 0.276865 0.197420 0.271112 0.030 Uiso 1 1 calc R . . . .
C23 C 0.4080(7) 0.1462(7) 0.3002(3) 0.0220(17) Uani 1 1 d . . . . .
C24 C 0.5056(7) 0.1506(7) 0.2922(3) 0.0229(17) Uani 1 1 d . . . . .
H24 H 0.552603 0.123301 0.313394 0.027 Uiso 1 1 calc R . . . .
C25 C 0.5335(6) 0.1937(6) 0.2543(3) 0.0170(15) Uani 1 1 d . . . . .
C26 C 0.2705(8) 0.0928(12) 0.3404(4) 0.039(3) Uani 1 1 d . . . . .
H26A H 0.245180 0.163681 0.347792 0.058 Uiso 1 1 calc GR . . . .
H26B H 0.259722 0.041108 0.363628 0.058 Uiso 1 1 calc GR . . . .
H26C H 0.237767 0.067577 0.312825 0.058 Uiso 1 1 calc GR . . . .
C27 C 0.4389(9) 0.0437(12) 0.3690(4) 0.040(3) Uani 1 1 d . . . . .
H27A H 0.453391 -0.028351 0.358010 0.060 Uiso 1 1 calc GR . . . .
H27B H 0.406776 0.036725 0.395953 0.060 Uiso 1 1 calc GR . . . .
H27C H 0.498587 0.084448 0.374843 0.060 Uiso 1 1 calc GR . . . .
C28 C 0.6356(6) 0.1996(7) 0.2447(3) 0.0206(16) Uani 1 1 d . . . . .
C29 C 0.7467(7) 0.2688(8) 0.1971(4) 0.0254(19) Uani 1 1 d . . . . .
H29A H 0.757294 0.232912 0.169149 0.031 Uiso 1 1 calc R . . . .
H29B H 0.790881 0.236079 0.220261 0.031 Uiso 1 1 calc R . . . .
C30 C 0.7682(7) 0.3901(8) 0.1937(3) 0.0243(18) Uani 1 1 d . . . . .
H30A H 0.835838 0.400094 0.187364 0.029 Uiso 1 1 calc R . . . .
H30B H 0.726915 0.421706 0.169262 0.029 Uiso 1 1 calc R . . . .
C31 C 0.4637(7) 0.3519(8) 0.1036(3) 0.0231(17) Uani 1 1 d . . . . .
C32 C 0.5609(7) 0.3135(8) 0.1000(3) 0.0226(17) Uani 1 1 d . . . . .
C33 C 0.5619(7) 0.1982(7) 0.1091(3) 0.0212(16) Uani 1 1 d . . . . .
C34 C 0.4718(7) 0.1675(8) 0.1222(3) 0.0234(17) Uani 1 1 d . . . . .
C35 C 0.4074(7) 0.2615(9) 0.1166(4) 0.028(2) Uani 1 1 d . . . . .
C36 C 0.3010(8) 0.2671(12) 0.1215(4) 0.038(3) Uani 1 1 d . . . . .
H36A H 0.281946 0.205257 0.138686 0.058 Uiso 1 1 calc GR . . . .
H36B H 0.265914 0.265330 0.092553 0.058 Uiso 1 1 calc GR . . . .
H36C H 0.286259 0.334386 0.136363 0.058 Uiso 1 1 calc GR . . . .
C37 C 0.4421(8) 0.0545(11) 0.1337(4) 0.039(3) Uani 1 1 d . . . . .
H37A H 0.492916 0.021027 0.152989 0.058 Uiso 1 1 calc GR . . . .
H37B H 0.431125 0.011546 0.106965 0.058 Uiso 1 1 calc GR . . . .
H37C H 0.382926 0.057628 0.148588 0.058 Uiso 1 1 calc GR . . . .
C38 C 0.6455(7) 0.1241(9) 0.1059(4) 0.029(2) Uani 1 1 d . . . . .
H38A H 0.705235 0.164554 0.112234 0.043 Uiso 1 1 calc GR . . . .
H38B H 0.643756 0.093988 0.076372 0.043 Uiso 1 1 calc GR . . . .
H38C H 0.642338 0.065193 0.127067 0.043 Uiso 1 1 calc GR . . . .
C39 C 0.6388(7) 0.3761(9) 0.0806(4) 0.0278(19) Uani 1 1 d . . . . .
H39A H 0.633210 0.452832 0.087875 0.042 Uiso 1 1 calc GR . . . .
H39B H 0.632749 0.367371 0.048777 0.042 Uiso 1 1 calc GR . . . .
H39C H 0.701450 0.348972 0.092393 0.042 Uiso 1 1 calc GR . . . .
Cl2 Cl 0.53348(16) 0.46861(18) 0.19897(8) 0.0242(4) Uani 1 1 d . . . . .
Ir1 Ir 0.52725(2) 0.28968(3) 0.16601(2) 0.01819(8) Uani 1 1 d . . . . .
N5 N 0.4706(6) 0.2370(6) 0.2226(3) 0.0210(15) Uani 1 1 d . . . . .
N6 N 0.3750(6) 0.1019(8) 0.3356(3) 0.0293(18) Uani 1 1 d . . . . .
N7 N 0.6479(5) 0.2518(7) 0.2073(3) 0.0187(13) Uani 1 1 d . . . . .
N8 N 0.7514(7) 0.4462(7) 0.2342(3) 0.033(2) Uani 1 1 d . . . . .
H8A H 0.767789 0.517027 0.231900 0.040 Uiso 1 1 calc GR . . . .
H8B H 0.787566 0.415387 0.256799 0.040 Uiso 1 1 calc GR . . . .
H8C H 0.688288 0.441126 0.238964 0.040 Uiso 1 1 calc GR . . . .
O2 O 0.7005(5) 0.1612(6) 0.2712(2) 0.0232(13) Uani 1 1 d . . . . .
C40 C -0.0482(11) 0.1917(14) 0.1285(5) 0.052(4) Uani 1 1 d . . . . .
H40A H -0.076011 0.118181 0.126251 0.063 Uiso 1 1 calc R . . . .
H40B H -0.054533 0.218275 0.158532 0.063 Uiso 1 1 calc R . . . .
Cl3 Cl -0.1068(5) 0.2681(14) 0.0952(3) 0.283(10) Uani 1 1 d . . . . .
Cl4 Cl 0.0764(3) 0.1845(5) 0.11943(16) 0.0703(14) Uani 1 1 d . . . . .
F1 F 0.3657(5) 0.6725(6) 0.0337(3) 0.0446(18) Uani 1 1 d . . . . .
F2 F 0.2876(8) 0.8087(9) -0.0024(3) 0.067(3) Uani 1 1 d . . . . .
F3 F 0.2689(6) 0.8911(6) 0.0605(3) 0.048(2) Uani 1 1 d . . . . .
F4 F 0.3486(8) 0.7567(8) 0.0968(3) 0.061(3) Uani 1 1 d . . . . .
F5 F 0.2185(6) 0.7203(7) 0.0514(3) 0.052(2) Uani 1 1 d . . . . .
F6 F 0.4169(5) 0.8430(7) 0.0431(3) 0.053(2) Uani 1 1 d . . . . .
P1 P 0.3174(2) 0.7812(2) 0.04705(10) 0.0276(5) Uani 1 1 d . . . . .
F7 F 0.9389(5) 0.3743(8) 0.2743(3) 0.052(2) Uani 1 1 d . . . . .
F8 F 1.0699(7) 0.2825(9) 0.3008(3) 0.064(3) Uani 1 1 d . . . . .
F9 F 1.1300(6) 0.2871(9) 0.2346(4) 0.063(3) Uani 1 1 d . . . . .
F10 F 0.9967(5) 0.3801(7) 0.2082(2) 0.0462(19) Uani 1 1 d . . . . .
F11 F 0.9800(6) 0.2207(7) 0.2417(3) 0.055(2) Uani 1 1 d . . . . .
F12 F 1.0873(6) 0.4438(7) 0.2657(3) 0.052(2) Uani 1 1 d . . . . .
P2 P 1.0356(2) 0.3311(3) 0.25397(10) 0.0317(6) Uani 1 1 d . . . . .

loop_
_atom_site_aniso_label
_atom_site_aniso_U_11
_atom_site_aniso_U_22
_atom_site_aniso_U_33
_atom_site_aniso_U_23
_atom_site_aniso_U_13
_atom_site_aniso_U_12
C1 0.028(4) 0.023(5) 0.037(6) 0.012(4) 0.014(4) 0.008(3)
C2 0.022(4) 0.017(4) 0.045(6) 0.007(4) 0.005(4) 0.007(3)
C3 0.019(4) 0.026(4) 0.024(5) 0.002(3) 0.002(3) 0.006(3)
C4 0.028(4) 0.022(4) 0.022(5) 0.001(3) 0.003(3) 0.009(3)
C5 0.024(4) 0.016(4) 0.025(5) 0.001(3) 0.006(3) 0.007(3)
C6 0.026(5) 0.077(10) 0.027(6) 0.011(6) 0.002(4) 0.015(5)
C7 0.025(5) 0.046(7) 0.045(7) 0.010(6) 0.001(5) 0.009(4)
C8 0.021(4) 0.012(3) 0.027(5) 0.001(3) 0.004(3) 0.004(3)
C9 0.019(4) 0.022(4) 0.030(5) 0.004(4) -0.002(3) -0.007(3)
C10 0.025(4) 0.022(4) 0.024(5) -0.002(3) -0.002(3) 0.012(3)
C11 0.031(5) 0.025(4) 0.019(5) -0.005(3) 0.003(3) 0.001(3)
C12 0.029(4) 0.036(5) 0.014(4) 0.000(4) 0.001(3) 0.005(4)
C13 0.028(5) 0.038(6) 0.021(5) 0.004(4) 0.001(4) 0.003(4)
C14 0.031(5) 0.029(5) 0.030(6) 0.002(4) -0.001(4) 0.008(4)
C15 0.039(5) 0.022(4) 0.024(5) 0.005(4) 0.010(4) 0.011(4)
C16 0.047(6) 0.033(6) 0.030(6) -0.009(4) 0.007(5) -0.008(5)
C17 0.037(6) 0.048(7) 0.018(5) 0.005(4) -0.002(4) 0.009(5)
C18 0.036(5) 0.028(5) 0.034(6) 0.006(4) 0.005(4) 0.003(4)
C19 0.031(5) 0.045(7) 0.046(8) 0.002(6) 0.013(5) 0.013(5)
C20 0.051(7) 0.029(6) 0.041(7) 0.000(5) 0.020(6) 0.004(5)
Cl1 0.0273(10) 0.0184(9) 0.0247(11) -0.0021(8) -0.0011(8) 0.0017(7)
Ir2 0.02255(16) 0.02109(16) 0.02037(18) 0.00074(12) 0.00182(12) 0.00331(12)
N1 0.019(3) 0.016(3) 0.032(5) 0.009(3) 0.007(3) 0.004(2)
N2 0.021(4) 0.033(5) 0.037(5) -0.001(4) 0.001(3) 0.013(3)
N3 0.018(3) 0.024(4) 0.025(4) -0.002(3) 0.004(3) 0.001(3)
N4 0.028(4) 0.016(3) 0.034(5) -0.008(3) -0.003(3) 0.006(3)
O1 0.030(3) 0.026(3) 0.029(4) 0.006(3) 0.004(3) 0.003(3)
C01P 0.055(7) 0.032(6) 0.024(6) 0.002(4) -0.003(5) 0.013(5)
C21 0.032(4) 0.018(4) 0.015(4) 0.001(3) 0.002(3) 0.011(3)
C22 0.020(4) 0.025(5) 0.030(5) 0.005(4) 0.006(3) 0.000(3)
C23 0.024(4) 0.020(4) 0.022(5) 0.000(3) 0.001(3) -0.004(3)
C24 0.029(4) 0.014(3) 0.026(5) 0.001(3) -0.001(3) -0.004(3)
C25 0.023(4) 0.005(3) 0.023(4) 0.000(2) 0.002(3) 0.003(2)
C26 0.035(6) 0.052(8) 0.031(6) 0.006(5) 0.012(5) -0.006(5)
C27 0.045(6) 0.051(8) 0.025(6) 0.010(5) 0.007(5) 0.002(5)
C28 0.023(4) 0.015(4) 0.023(4) 0.000(3) -0.001(3) 0.002(3)
C29 0.019(4) 0.031(5) 0.027(5) 0.008(4) 0.003(3) -0.001(3)
C30 0.023(4) 0.027(5) 0.022(5) 0.009(3) -0.003(3) -0.006(3)
C31 0.026(4) 0.025(4) 0.017(4) 0.002(3) -0.006(3) -0.003(3)
C32 0.022(4) 0.024(4) 0.021(5) 0.003(3) 0.001(3) -0.004(3)
C33 0.031(4) 0.014(4) 0.018(4) 0.002(3) -0.001(3) -0.002(3)
C34 0.030(4) 0.020(4) 0.020(4) -0.001(3) -0.001(3) -0.008(3)
C35 0.023(4) 0.030(5) 0.031(6) -0.007(4) -0.001(4) 0.001(3)
C36 0.022(5) 0.060(9) 0.032(7) 0.001(5) -0.005(4) -0.001(4)
C37 0.031(5) 0.054(8) 0.031(6) 0.001(5) 0.005(4) -0.010(5)
C38 0.032(5) 0.026(5) 0.030(5) -0.007(4) 0.009(4) 0.009(4)
C39 0.029(5) 0.029(5) 0.024(5) -0.003(4) -0.001(4) -0.006(4)
Cl2 0.0274(10) 0.0190(9) 0.0264(12) -0.0014(8) 0.0030(8) -0.0021(7)
Ir1 0.01722(13) 0.01810(14) 0.01888(16) 0.00121(12) -0.00069(10) -0.00069(11)
N5 0.020(3) 0.018(3) 0.025(4) 0.003(3) -0.004(3) 0.003(2)
N6 0.029(4) 0.034(5) 0.025(5) 0.007(3) 0.003(3) -0.007(3)
N7 0.016(3) 0.023(3) 0.017(4) 0.003(3) 0.000(2) -0.002(3)
N8 0.036(5) 0.026(4) 0.035(5) 0.002(4) -0.011(4) -0.009(4)
O2 0.025(3) 0.021(3) 0.023(3) 0.001(2) -0.002(2) 0.005(2)
C40 0.046(8) 0.063(10) 0.050(9) 0.011(7) 0.016(7) 0.006(7)
Cl3 0.047(3) 0.62(3) 0.188(9) 0.286(14) 0.039(4) 0.061(7)
Cl4 0.0417(19) 0.099(4) 0.072(3) 0.028(3) 0.0134(19) 0.020(2)
F1 0.043(4) 0.030(4) 0.063(5) -0.003(4) 0.017(4) 0.003(3)
F2 0.095(7) 0.079(7) 0.022(4) 0.005(4) -0.016(4) 0.019(6)
F3 0.049(4) 0.035(4) 0.062(6) -0.005(4) 0.024(4) 0.008(3)
F4 0.080(7) 0.067(6) 0.033(5) 0.009(4) -0.013(4) -0.002(5)
F5 0.034(4) 0.047(5) 0.075(6) -0.010(4) 0.013(4) -0.008(3)
F6 0.037(4) 0.036(4) 0.090(7) 0.000(4) 0.016(4) -0.009(3)
P1 0.0283(12) 0.0258(12) 0.0284(14) 0.0022(10) 0.0007(10) -0.0009(10)
F7 0.042(4) 0.075(6) 0.040(5) 0.000(4) 0.012(3) 0.021(4)
F8 0.049(5) 0.084(7) 0.057(6) 0.031(5) -0.016(4) 0.002(5)
F9 0.029(4) 0.079(7) 0.081(7) 0.013(6) 0.012(4) 0.005(4)
F10 0.036(4) 0.071(6) 0.030(4) 0.011(4) -0.007(3) 0.007(4)
F11 0.052(5) 0.041(5) 0.071(7) -0.003(4) 0.001(4) -0.007(4)
F12 0.051(5) 0.051(5) 0.052(5) -0.006(4) -0.011(4) -0.009(4)
P2 0.0256(12) 0.0363(15) 0.0320(16) 0.0063(12) -0.0039(10) 0.0021(11)

loop_
_atom_type_symbol
_atom_type_description
_atom_type_scat_dispersion_real
_atom_type_scat_dispersion_imag
_atom_type_scat_source
C C 0.0033 0.0016 'International Tables Vol C Tables 4.2.6.8 and 6.1.1.4'
H H 0.0000 0.0000 'International Tables Vol C Tables 4.2.6.8 and 6.1.1.4'
Cl Cl 0.1484 0.1585 'International Tables Vol C Tables 4.2.6.8 and 6.1.1.4'
F F 0.0171 0.0103 'International Tables Vol C Tables 4.2.6.8 and 6.1.1.4'
Ir Ir -1.4442 7.9887 'International Tables Vol C Tables 4.2.6.8 and 6.1.1.4'
N N 0.0061 0.0033 'International Tables Vol C Tables 4.2.6.8 and 6.1.1.4'
O O 0.0106 0.0060 'International Tables Vol C Tables 4.2.6.8 and 6.1.1.4'
P P 0.1023 0.0942 'International Tables Vol C Tables 4.2.6.8 and 6.1.1.4'

loop_
_geom_angle_atom_site_label_1
_geom_angle_atom_site_label_2
_geom_angle_atom_site_label_3
_geom_angle
_geom_angle_site_symmetry_1
_geom_angle_site_symmetry_3
_geom_angle_publ_flag
C2 C1 H1 116.6 . . ?
N1 C1 H1 116.6 . . ?
N1 C1 C2 126.7(10) . . ?
C1 C2 H2 121.1 . . ?
C1 C2 C3 117.7(9) . . ?
C3 C2 H2 121.1 . . ?
C2 C3 C4 117.3(8) . . ?
N2 C3 C2 120.6(9) . . ?
N2 C3 C4 122.0(9) . . ?
C3 C4 H4 120.6 . . ?
C5 C4 C3 118.8(9) . . ?
C5 C4 H4 120.6 . . ?
C4 C5 C8 122.1(9) . . ?
N1 C5 C4 124.2(9) . . ?
N1 C5 C8 113.7(8) . . ?
H6A C6 H6B 109.5 . . ?
H6A C6 H6C 109.5 . . ?
H6B C6 H6C 109.5 . . ?
N2 C6 H6A 109.5 . . ?
N2 C6 H6B 109.5 . . ?
N2 C6 H6C 109.5 . . ?
H7A C7 H7B 109.5 . . ?
H7A C7 H7C 109.5 . . ?
H7B C7 H7C 109.5 . . ?
N2 C7 H7A 109.5 . . ?
N2 C7 H7B 109.5 . . ?
N2 C7 H7C 109.5 . . ?
N3 C8 C5 113.1(8) . . ?
O1 C8 C5 120.8(8) . . ?
O1 C8 N3 126.1(8) . . ?
H9A C9 H9B 107.9 . . ?
C10 C9 H9A 109.2 . . ?
C10 C9 H9B 109.2 . . ?
N3 C9 H9A 109.2 . . ?
N3 C9 H9B 109.2 . . ?
N3 C9 C10 112.0(8) . . ?
C9 C10 H10A 109.6 . . ?
C9 C10 H10B 109.6 . . ?
H10A C10 H10B 108.1 . . ?
N4 C10 C9 110.3(7) . . ?
N4 C10 H10A 109.6 . . ?
N4 C10 H10B 109.6 . . ?
C12 C11 C16 125.5(10) . . ?
C12 C11 Ir2 70.6(6) . . ?
C15 C11 C12 110.2(9) . . ?
C15 C11 C16 124.3(10) . . ?
C15 C11 Ir2 70.0(6) . . ?
C16 C11 Ir2 127.4(8) . . ?
C11 C12 C13 106.7(9) . . ?
C11 C12 C17 126.7(10) . . ?
C11 C12 Ir2 70.4(6) . . ?
C13 C12 C17 126.2(11) . . ?
C13 C12 Ir2 71.8(6) . . ?
C17 C12 Ir2 128.4(7) . . ?
C12 C13 C18 127.8(10) . . ?
C12 C13 Ir2 69.2(6) . . ?
C14 C13 C12 106.9(10) . . ?
C14 C13 C18 125.3(10) . . ?
C14 C13 Ir2 69.1(6) . . ?
C18 C13 Ir2 126.1(8) . . ?
C13 C14 C19 122.6(11) . . ?
C13 C14 Ir2 72.2(6) . . ?
C15 C14 C13 109.1(10) . . ?
C15 C14 C19 127.9(10) . . ?
C15 C14 Ir2 69.7(6) . . ?
C19 C14 Ir2 129.5(9) . . ?
C11 C15 C14 107.0(9) . . ?
C11 C15 C20 127.0(11) . . ?
C11 C15 Ir2 71.7(6) . . ?
C14 C15 C20 125.9(10) . . ?
C14 C15 Ir2 71.2(6) . . ?
C20 C15 Ir2 126.3(8) . . ?
C11 C16 H16A 109.5 . . ?
C11 C16 H16B 109.5 . . ?
C11 C16 H16C 109.5 . . ?
H16A C16 H16B 109.5 . . ?
H16A C16 H16C 109.5 . . ?
H16B C16 H16C 109.5 . . ?
C12 C17 H17A 109.5 . . ?
C12 C17 H17B 109.5 . . ?
C12 C17 H17C 109.5 . . ?
H17A C17 H17B 109.5 . . ?
H17A C17 H17C 109.5 . . ?
H17B C17 H17C 109.5 . . ?
C13 C18 H18A 109.5 . . ?
C13 C18 H18B 109.5 . . ?
C13 C18 H18C 109.5 . . ?
H18A C18 H18B 109.5 . . ?
H18A C18 H18C 109.5 . . ?
H18B C18 H18C 109.5 . . ?
C14 C19 H19A 109.5 . . ?
C14 C19 H19B 109.5 . . ?
C14 C19 H19C 109.5 . . ?
H19A C19 H19B 109.5 . . ?
H19A C19 H19C 109.5 . . ?
H19B C19 H19C 109.5 . . ?
C15 C20 H20A 109.5 . . ?
C15 C20 H20B 109.5 . . ?
C15 C20 H20C 109.5 . . ?
H20A C20 H20B 109.5 . . ?
H20A C20 H20C 109.5 . . ?
H20B C20 H20C 109.5 . . ?
C11 Ir2 C12 38.9(4) . . ?
C11 Ir2 C13 64.5(4) . . ?
C11 Ir2 Cl1 145.7(3) . . ?
C12 Ir2 C13 39.0(4) . . ?
C12 Ir2 Cl1 107.3(3) . . ?
C13 Ir2 Cl1 92.5(3) . . ?
C14 Ir2 C11 64.1(4) . . ?
C14 Ir2 C12 65.2(4) . . ?
C14 Ir2 C13 38.7(4) . . ?
C14 Ir2 Cl1 114.0(3) . . ?
C15 Ir2 C11 38.3(4) . . ?
C15 Ir2 C12 65.9(4) . . ?
C15 Ir2 C13 65.6(4) . . ?
C15 Ir2 C14 39.2(4) . . ?
C15 Ir2 Cl1 153.2(3) . . ?
N1 Ir2 C11 128.6(4) . . ?
N1 Ir2 C12 165.5(4) . . ?
N1 Ir2 C13 136.7(4) . . ?
N1 Ir2 C14 104.0(4) . . ?
N1 Ir2 C15 99.6(4) . . ?
N1 Ir2 Cl1 85.7(3) . . ?
N1 Ir2 N3 76.5(3) . . ?
N3 Ir2 C11 100.7(4) . . ?
N3 Ir2 C12 110.4(4) . . ?
N3 Ir2 C13 146.4(3) . . ?
N3 Ir2 C14 161.4(4) . . ?
N3 Ir2 C15 122.3(4) . . ?
N3 Ir2 Cl1 84.6(2) . . ?
C1 N1 C5 115.1(8) . . ?
C1 N1 Ir2 126.7(7) . . ?
C5 N1 Ir2 118.1(6) . . ?
C3 N2 C6 123.4(9) . . ?
C3 N2 C7 120.0(10) . . ?
C7 N2 C6 116.1(9) . . ?
C8 N3 C9 116.5(8) . . ?
C8 N3 Ir2 118.1(6) . . ?
C9 N3 Ir2 125.0(7) . . ?
C10 N4 H4A 109.5 . . ?
C10 N4 H4B 109.5 . . ?
C10 N4 H4C 109.5 . . ?
H4A N4 H4B 109.5 . . ?
H4A N4 H4C 109.5 . . ?
H4B N4 H4C 109.5 . . ?
H01A C01P H01B 109.5 . . ?
H01A C01P H01C 109.5 . . ?
H01B C01P H01C 109.5 . . ?
C31 C01P H01A 109.5 . . ?
C31 C01P H01B 109.5 . . ?
C31 C01P H01C 109.5 . . ?
C22 C21 H21 118.4 . . ?
N5 C21 H21 118.4 . . ?
N5 C21 C22 123.2(9) . . ?
C21 C22 H22 119.7 . . ?
C21 C22 C23 120.7(9) . . ?
C23 C22 H22 119.7 . . ?
C24 C23 C22 115.1(9) . . ?
N6 C23 C22 120.6(9) . . ?
N6 C23 C24 124.3(9) . . ?
C23 C24 H24 119.5 . . ?
C25 C24 C23 120.9(9) . . ?
C25 C24 H24 119.5 . . ?
C24 C25 C28 122.5(8) . . ?
C24 C25 N5 123.1(8) . . ?
N5 C25 C28 114.4(8) . . ?
H26A C26 H26B 109.5 . . ?
H26A C26 H26C 109.5 . . ?
H26B C26 H26C 109.5 . . ?
N6 C26 H26A 109.5 . . ?
N6 C26 H26B 109.5 . . ?
N6 C26 H26C 109.5 . . ?
H27A C27 H27B 109.5 . . ?
H27A C27 H27C 109.5 . . ?
H27B C27 H27C 109.5 . . ?
N6 C27 H27A 109.5 . . ?
N6 C27 H27B 109.5 . . ?
N6 C27 H27C 109.5 . . ?
N7 C28 C25 112.8(8) . . ?
O2 C28 C25 120.4(9) . . ?
O2 C28 N7 126.7(9) . . ?
H29A C29 H29B 108.1 . . ?
C30 C29 H29A 109.5 . . ?
C30 C29 H29B 109.5 . . ?
N7 C29 H29A 109.5 . . ?
N7 C29 H29B 109.5 . . ?
N7 C29 C30 110.5(8) . . ?
C29 C30 H30A 109.4 . . ?
C29 C30 H30B 109.4 . . ?
H30A C30 H30B 108.0 . . ?
N8 C30 C29 111.1(8) . . ?
N8 C30 H30A 109.4 . . ?
N8 C30 H30B 109.4 . . ?
C01P C31 Ir1 126.0(7) . . ?
C32 C31 C01P 126.2(10) . . ?
C32 C31 Ir1 68.7(5) . . ?
C35 C31 C01P 126.0(10) . . ?
C35 C31 C32 107.7(8) . . ?
C35 C31 Ir1 71.2(6) . . ?
C31 C32 C39 125.3(9) . . ?
C31 C32 Ir1 72.0(5) . . ?
C33 C32 C31 107.5(8) . . ?
C33 C32 C39 125.9(9) . . ?
C33 C32 Ir1 71.5(5) . . ?
C39 C32 Ir1 132.2(7) . . ?
C32 C33 C38 125.8(9) . . ?
C32 C33 Ir1 69.2(5) . . ?
C34 C33 C32 108.9(8) . . ?
C34 C33 C38 125.3(8) . . ?
C34 C33 Ir1 69.2(5) . . ?
C38 C33 Ir1 126.9(7) . . ?
C33 C34 C35 107.9(8) . . ?
C33 C34 C37 126.0(9) . . ?
C33 C34 Ir1 72.6(5) . . ?
C35 C34 C37 125.5(9) . . ?
C35 C34 Ir1 72.6(6) . . ?
C37 C34 Ir1 127.1(8) . . ?
C31 C35 C34 107.5(8) . . ?
C31 C35 C36 123.9(10) . . ?
C31 C35 Ir1 70.4(5) . . ?
C34 C35 C36 128.6(10) . . ?
C34 C35 Ir1 67.6(5) . . ?
C36 C35 Ir1 128.8(8) . . ?
C35 C36 H36A 109.5 . . ?
C35 C36 H36B 109.5 . . ?
C35 C36 H36C 109.5 . . ?
H36A C36 H36B 109.5 . . ?
H36A C36 H36C 109.5 . . ?
H36B C36 H36C 109.5 . . ?
C34 C37 H37A 109.5 . . ?
C34 C37 H37B 109.5 . . ?
C34 C37 H37C 109.5 . . ?
H37A C37 H37B 109.5 . . ?
H37A C37 H37C 109.5 . . ?
H37B C37 H37C 109.5 . . ?
C33 C38 H38A 109.5 . . ?
C33 C38 H38B 109.5 . . ?
C33 C38 H38C 109.5 . . ?
H38A C38 H38B 109.5 . . ?
H38A C38 H38C 109.5 . . ?
H38B C38 H38C 109.5 . . ?
C32 C39 H39A 109.5 . . ?
C32 C39 H39B 109.5 . . ?
C32 C39 H39C 109.5 . . ?
H39A C39 H39B 109.5 . . ?
H39A C39 H39C 109.5 . . ?
H39B C39 H39C 109.5 . . ?
C31 Ir1 C35 38.5(4) . . ?
C31 Ir1 Cl2 92.5(3) . . ?
C32 Ir1 C31 39.2(4) . . ?
C32 Ir1 C33 39.4(4) . . ?
C32 Ir1 C35 65.3(4) . . ?
C32 Ir1 Cl2 105.5(3) . . ?
C33 Ir1 C31 65.1(4) . . ?
C33 Ir1 C35 64.5(4) . . ?
C33 Ir1 Cl2 143.8(2) . . ?
C34 Ir1 C31 66.0(4) . . ?
C34 Ir1 C32 66.1(4) . . ?
C34 Ir1 C33 38.2(4) . . ?
C34 Ir1 C35 39.8(4) . . ?
C34 Ir1 Cl2 155.3(3) . . ?
C35 Ir1 Cl2 115.5(3) . . ?
N5 Ir1 C31 133.6(3) . . ?
N5 Ir1 C32 165.2(3) . . ?
N5 Ir1 C33 129.7(3) . . ?
N5 Ir1 C34 99.4(3) . . ?
N5 Ir1 C35 101.9(4) . . ?
N5 Ir1 Cl2 86.5(2) . . ?
N5 Ir1 N7 76.5(3) . . ?
N7 Ir1 C31 149.9(3) . . ?
N7 Ir1 C32 112.2(3) . . ?
N7 Ir1 C33 98.6(3) . . ?
N7 Ir1 C34 117.5(4) . . ?
N7 Ir1 C35 157.2(4) . . ?
N7 Ir1 Cl2 87.2(2) . . ?
C21 N5 C25 116.8(8) . . ?
C21 N5 Ir1 126.4(6) . . ?
C25 N5 Ir1 116.8(6) . . ?
C23 N6 C26 121.3(9) . . ?
C23 N6 C27 122.1(9) . . ?
C26 N6 C27 115.9(9) . . ?
C28 N7 C29 116.4(8) . . ?
C28 N7 Ir1 118.4(6) . . ?
C29 N7 Ir1 125.0(6) . . ?
C30 N8 H8A 109.5 . . ?
C30 N8 H8B 109.5 . . ?
C30 N8 H8C 109.5 . . ?
H8A N8 H8B 109.5 . . ?
H8A N8 H8C 109.5 . . ?
H8B N8 H8C 109.5 . . ?
H40A C40 H40B 107.8 . . ?
Cl3 C40 H40A 109.0 . . ?
Cl3 C40 H40B 109.0 . . ?
Cl3 C40 Cl4 113.0(9) . . ?
Cl4 C40 H40A 109.0 . . ?
Cl4 C40 H40B 109.0 . . ?
F1 P1 F2 91.1(5) . . ?
F1 P1 F3 179.9(6) . . ?
F1 P1 F4 89.9(5) . . ?
F1 P1 F5 90.8(4) . . ?
F1 P1 F6 89.6(4) . . ?
F2 P1 F3 89.0(5) . . ?
F2 P1 F4 178.5(6) . . ?
F2 P1 F5 91.2(6) . . ?
F2 P1 F6 89.2(6) . . ?
F3 P1 F5 89.4(4) . . ?
F3 P1 F6 90.3(4) . . ?
F4 P1 F3 90.1(5) . . ?
F4 P1 F5 90.0(6) . . ?
F4 P1 F6 89.6(5) . . ?
F5 P1 F6 179.5(6) . . ?
F8 P2 F7 88.6(5) . . ?
F8 P2 F11 89.8(6) . . ?
F8 P2 F12 91.6(5) . . ?
F9 P2 F7 179.0(5) . . ?
F9 P2 F8 90.6(6) . . ?
F9 P2 F11 91.3(5) . . ?
F9 P2 F12 90.5(5) . . ?
F10 P2 F7 88.8(4) . . ?
F10 P2 F8 177.3(5) . . ?
F10 P2 F9 92.0(5) . . ?
F10 P2 F11 89.5(5) . . ?
F10 P2 F12 89.1(5) . . ?
F11 P2 F7 88.1(5) . . ?
F12 P2 F7 90.1(5) . . ?
F12 P2 F11 177.7(5) . . ?

loop_
_geom_bond_atom_site_label_1
_geom_bond_atom_site_label_2
_geom_bond_distance
_geom_bond_site_symmetry_2
_geom_bond_publ_flag
C1 H1 0.9500 . ?
C1 C2 1.373(14) . ?
C1 N1 1.336(12) . ?
C2 H2 0.9500 . ?
C2 C3 1.412(14) . ?
C3 C4 1.427(13) . ?
C3 N2 1.345(12) . ?
C4 H4 0.9500 . ?
C4 C5 1.378(13) . ?
C5 C8 1.486(12) . ?
C5 N1 1.364(12) . ?
C6 H6A 0.9800 . ?
C6 H6B 0.9800 . ?
C6 H6C 0.9800 . ?
C6 N2 1.461(16) . ?
C7 H7A 0.9800 . ?
C7 H7B 0.9800 . ?
C7 H7C 0.9800 . ?
C7 N2 1.446(14) . ?
C8 N3 1.340(12) . ?
C8 O1 1.272(12) . ?
C9 H9A 0.9900 . ?
C9 H9B 0.9900 . ?
C9 C10 1.518(13) . ?
C9 N3 1.446(11) . ?
C10 H10A 0.9900 . ?
C10 H10B 0.9900 . ?
C10 N4 1.492(13) . ?
C11 C12 1.445(15) . ?
C11 C15 1.414(15) . ?
C11 C16 1.514(15) . ?
C11 Ir2 2.166(10) . ?
C12 C13 1.460(15) . ?
C12 C17 1.496(15) . ?
C12 Ir2 2.169(10) . ?
C13 C14 1.448(15) . ?
C13 C18 1.488(16) . ?
C13 Ir2 2.204(11) . ?
C14 C15 1.444(17) . ?
C14 C19 1.499(17) . ?
C14 Ir2 2.164(12) . ?
C15 C20 1.486(15) . ?
C15 Ir2 2.143(11) . ?
C16 H16A 0.9800 . ?
C16 H16B 0.9800 . ?
C16 H16C 0.9800 . ?
C17 H17A 0.9800 . ?
C17 H17B 0.9800 . ?
C17 H17C 0.9800 . ?
C18 H18A 0.9800 . ?
C18 H18B 0.9800 . ?
C18 H18C 0.9800 . ?
C19 H19A 0.9800 . ?
C19 H19B 0.9800 . ?
C19 H19C 0.9800 . ?
C20 H20A 0.9800 . ?
C20 H20B 0.9800 . ?
C20 H20C 0.9800 . ?
Cl1 Ir2 2.428(2) . ?
Ir2 N1 2.051(8) . ?
Ir2 N3 2.084(8) . ?
N4 H4A 0.9100 . ?
N4 H4B 0.9100 . ?
N4 H4C 0.9100 . ?
C01P H01A 0.9800 . ?
C01P H01B 0.9800 . ?
C01P H01C 0.9800 . ?
C01P C31 1.470(15) . ?
C21 H21 0.9500 . ?
C21 C22 1.363(14) . ?
C21 N5 1.358(12) . ?
C22 H22 0.9500 . ?
C22 C23 1.431(14) . ?
C23 C24 1.410(13) . ?
C23 N6 1.337(13) . ?
C24 H24 0.9500 . ?
C24 C25 1.367(13) . ?
C25 C28 1.485(12) . ?
C25 N5 1.367(12) . ?
C26 H26A 0.9800 . ?
C26 H26B 0.9800 . ?
C26 H26C 0.9800 . ?
C26 N6 1.486(14) . ?
C27 H27A 0.9800 . ?
C27 H27B 0.9800 . ?
C27 H27C 0.9800 . ?
C27 N6 1.488(15) . ?
C28 N7 1.342(12) . ?
C28 O2 1.261(11) . ?
C29 H29A 0.9900 . ?
C29 H29B 0.9900 . ?
C29 C30 1.535(14) . ?
C29 N7 1.458(12) . ?
C30 H30A 0.9900 . ?
C30 H30B 0.9900 . ?
C30 N8 1.461(14) . ?
C31 C32 1.453(13) . ?
C31 C35 1.443(14) . ?
C31 Ir1 2.186(9) . ?
C32 C33 1.453(13) . ?
C32 C39 1.503(13) . ?
C32 Ir1 2.141(10) . ?
C33 C34 1.409(13) . ?
C33 C38 1.496(13) . ?
C33 Ir1 2.173(10) . ?
C34 C35 1.473(15) . ?
C34 C37 1.508(16) . ?
C34 Ir1 2.128(9) . ?
C35 C36 1.511(15) . ?
C35 Ir1 2.197(11) . ?
C36 H36A 0.9800 . ?
C36 H36B 0.9800 . ?
C36 H36C 0.9800 . ?
C37 H37A 0.9800 . ?
C37 H37B 0.9800 . ?
C37 H37C 0.9800 . ?
C38 H38A 0.9800 . ?
C38 H38B 0.9800 . ?
C38 H38C 0.9800 . ?
C39 H39A 0.9800 . ?
C39 H39B 0.9800 . ?
C39 H39C 0.9800 . ?
Cl2 Ir1 2.433(2) . ?
Ir1 N5 2.077(9) . ?
Ir1 N7 2.080(8) . ?
N8 H8A 0.9100 . ?
N8 H8B 0.9100 . ?
N8 H8C 0.9100 . ?
C40 H40A 0.9900 . ?
C40 H40B 0.9900 . ?
C40 Cl3 1.573(17) . ?
C40 Cl4 1.792(14) . ?
F1 P1 1.574(8) . ?
F2 P1 1.579(9) . ?
F3 P1 1.590(8) . ?
F4 P1 1.584(9) . ?
F5 P1 1.592(8) . ?
F6 P1 1.603(8) . ?
F7 P2 1.628(8) . ?
F8 P2 1.596(9) . ?
F9 P2 1.591(9) . ?
F10 P2 1.587(8) . ?
F11 P2 1.602(9) . ?
F12 P2 1.598(9) . ?
